data_8102503
loop_
_publ_author_name
'Barbara Enk'
'Klaus Wurst'
'Benno Bildstein'

_publ_section_title
;
 Crystal structure of
 4,8-dihydroxy-1,5-bis(diphenylcarbamoyl)-s-indacene ---
 dichloromethane (1:2), C38H26N2O4 &#x00B7; 2CH2Cl2
;
_journal_issue 4
_journal_name_full 'Zeitschrift f\"ur Kristallographie - New Crystal Structures'
_journal_page_first 591
_journal_volume 224
_journal_year 2009
_chemical_formula_sum 'C40 H30 Cl4 N2 O4'
_chemical_formula_weight 744.46
_space_group_IT_number 2
_symmetry_cell_setting triclinic
_symmetry_space_group_name_Hall '-P 1'
_symmetry_space_group_name_H-M 'P -1'
_atom_sites_solution_hydrogens geom
_atom_sites_solution_primary direct
_atom_sites_solution_secondary difmap
_audit_creation_method SHELXL-97
_cell_angle_alpha 84.768(2)
_cell_angle_beta 73.098(2)
_cell_angle_gamma 70.600(2)
_cell_formula_units_Z 1
_cell_length_a 9.3090(3)
_cell_length_b 9.9510(4)
_cell_length_c 10.3319(4)
_cell_measurement_reflns_used 6302
_cell_measurement_temperature 233(2)
_cell_measurement_theta_max 25.0
_cell_measurement_theta_min 1.0
_cell_volume 863.73(6)
_computing_cell_refinement 'SCALEPACK (Otwinowski & Minor, 1997)'
_computing_data_collection 'COLLECT (Nonius, 1998)'
_computing_data_reduction
;
 DENZO (Otwinowski & Minor, 1997) and SCALEPACK 
;
_computing_molecular_graphics 'SHELXTL (Sheldrick, 1997) [6]'
_computing_publication_material SHELXL97
_computing_structure_refinement 'SHELXL97 (Sheldrick, 1997) [5]'
_computing_structure_solution 'SHELXS97 (Sheldrick, 1997) [4]'
_diffrn_ambient_temperature 233(2)
_diffrn_measured_fraction_theta_full 0.976
_diffrn_measured_fraction_theta_max 0.976
_diffrn_measurement_device_type 'Nonius KappaCCD'
_diffrn_measurement_method 'phi- and omega scans'
_diffrn_radiation_monochromator graphite
_diffrn_radiation_source 'fine-focus sealed tube'
_diffrn_radiation_type MoK\a
_diffrn_radiation_wavelength 0.71073
_diffrn_reflns_av_R_equivalents 0.0176
_diffrn_reflns_av_sigmaI/netI 0.0318
_diffrn_reflns_limit_h_max 11
_diffrn_reflns_limit_h_min -11
_diffrn_reflns_limit_k_max 11
_diffrn_reflns_limit_k_min -11
_diffrn_reflns_limit_l_max 12
_diffrn_reflns_limit_l_min -12
_diffrn_reflns_number 5252
_diffrn_reflns_theta_full 25.00
_diffrn_reflns_theta_max 25.00
_diffrn_reflns_theta_min 2.06
_diffrn_standards_number 0
_exptl_absorpt_coefficient_mu 0.389
_exptl_absorpt_correction_type none
_exptl_crystal_colour brown
_exptl_crystal_density_diffrn 1.431
_exptl_crystal_density_method 'not measured'
_exptl_crystal_description prism
_exptl_crystal_F_000 384
_exptl_crystal_size_max 0.3
_exptl_crystal_size_mid 0.1
_exptl_crystal_size_min 0.07
_refine_diff_density_max 0.175
_refine_diff_density_min -0.204
_refine_diff_density_rms 0.036
_refine_ls_extinction_coef 0.056(7)
_refine_ls_extinction_expression Fc^*^=kFc[1+0.001xFc^2^\l^3^/sin(2\q)]^-1/4^
_refine_ls_extinction_method SHELXL
_refine_ls_goodness_of_fit_ref 1.064
_refine_ls_hydrogen_treatment 'constr, refined at O2'
_refine_ls_matrix_type full
_refine_ls_number_parameters 249
_refine_ls_number_reflns 2971
_refine_ls_number_restraints 0
_refine_ls_restrained_S_all 1.064
_refine_ls_R_factor_all 0.0438
_refine_ls_R_factor_gt 0.0380
_refine_ls_shift/su_max 0.001
_refine_ls_shift/su_mean 0.000
_refine_ls_structure_factor_coef Fsqd
_refine_ls_weighting_details 'calc w=1/[\s^2^(Fo^2^)+(0.0339P)^2^+0.3705P] where P=(Fo^2^+2Fc^2^)/3'
_refine_ls_weighting_scheme calc
_refine_ls_wR_factor_gt 0.0904
_refine_ls_wR_factor_ref 0.0932
_reflns_number_gt 2609
_reflns_number_total 2971
_reflns_threshold_expression >2sigma(I)
_cod_data_source_file 1267-2699.cff
_cod_data_source_block indacen
_cod_original_sg_symbol_H-M P-1
_cod_database_code 8102503

loop_
_symmetry_equiv_pos_as_xyz
'x, y, z'
'-x, -y, -z'

loop_
_atom_site_label
_atom_site_type_symbol
_atom_site_fract_x
_atom_site_fract_y
_atom_site_fract_z
_atom_site_U_iso_or_equiv
_atom_site_adp_type
_atom_site_occupancy
_atom_site_symmetry_multiplicity
_atom_site_calc_flag
_atom_site_refinement_flags
_atom_site_disorder_assembly
_atom_site_disorder_group
N1 N 0.10084(15) 0.21823(14) 0.44987(14) 0.0311(3) Uani 1 1 d . . .
O1 O -0.11127(13) 0.25329(14) 0.62721(12) 0.0398(3) Uani 1 1 d . . .
O2 O -0.39819(14) 0.36833(13) 0.71827(11) 0.0371(3) Uani 1 1 d . . .
H2O H -0.275(3) 0.317(3) 0.689(2) 0.072(7) Uiso 1 1 d . . .
C1 C -0.05760(19) 0.27498(17) 0.50295(16) 0.0303(4) Uani 1 1 d . . .
C2 C -0.16422(18) 0.35690(17) 0.42360(16) 0.0290(4) Uani 1 1 d . . .
C3 C -0.13182(19) 0.38598(19) 0.28480(17) 0.0357(4) Uani 1 1 d . . .
H3 H -0.0312 0.3558 0.2220 0.043 Uiso 1 1 calc . . .
C4 C -0.2736(2) 0.46747(18) 0.25403(16) 0.0337(4) Uani 1 1 d . . .
H4 H -0.2831 0.5003 0.1677 0.040 Uiso 1 1 calc . . .
C5 C -0.39622(18) 0.49106(16) 0.37210(16) 0.0275(4) Uani 1 1 d . . .
C6 C -0.33432(18) 0.42286(16) 0.48104(16) 0.0263(4) Uani 1 1 d . . .
C7 C -0.43859(18) 0.42946(16) 0.61058(16) 0.0269(4) Uani 1 1 d . . .
C8 C 0.19010(18) 0.22851(17) 0.31122(17) 0.0315(4) Uani 1 1 d . . .
C9 C 0.2220(2) 0.12182(19) 0.21952(19) 0.0392(4) Uani 1 1 d . . .
H9 H 0.1835 0.0445 0.2463 0.047 Uiso 1 1 calc . . .
C10 C 0.3110(2) 0.1307(2) 0.0885(2) 0.0476(5) Uani 1 1 d . . .
H10 H 0.3316 0.0597 0.0252 0.057 Uiso 1 1 calc . . .
C11 C 0.3701(2) 0.2429(2) 0.0492(2) 0.0511(5) Uani 1 1 d . . .
H11 H 0.4307 0.2480 -0.0403 0.061 Uiso 1 1 calc . . .
C12 C 0.3402(2) 0.3469(2) 0.1411(2) 0.0506(5) Uani 1 1 d . . .
H12 H 0.3813 0.4227 0.1147 0.061 Uiso 1 1 calc . . .
C13 C 0.2492(2) 0.3403(2) 0.27302(19) 0.0408(4) Uani 1 1 d . . .
H13 H 0.2281 0.4118 0.3359 0.049 Uiso 1 1 calc . . .
C14 C 0.19631(18) 0.13940(17) 0.53789(16) 0.0304(4) Uani 1 1 d . . .
C15 C 0.2117(2) -0.00247(19) 0.5636(2) 0.0443(5) Uani 1 1 d . . .
H15 H 0.1579 -0.0472 0.5269 0.053 Uiso 1 1 calc . . .
C16 C 0.3069(3) -0.0782(2) 0.6438(2) 0.0516(5) Uani 1 1 d . . .
H16 H 0.3178 -0.1749 0.6617 0.062 Uiso 1 1 calc . . .
C17 C 0.3856(2) -0.0131(2) 0.69753(19) 0.0442(5) Uani 1 1 d . . .
H17 H 0.4502 -0.0651 0.7521 0.053 Uiso 1 1 calc . . .
C18 C 0.3699(2) 0.1281(2) 0.6715(2) 0.0474(5) Uani 1 1 d . . .
H18 H 0.4242 0.1726 0.7079 0.057 Uiso 1 1 calc . . .
C19 C 0.2740(2) 0.2052(2) 0.59175(19) 0.0414(4) Uani 1 1 d . . .
H19 H 0.2624 0.3022 0.5747 0.050 Uiso 1 1 calc . . .
C20 C -0.0209(3) 0.1905(2) 0.9129(2) 0.0573(6) Uani 0.80 1 d P A 1
H20A H 0.0432 0.1257 0.9673 0.069 Uiso 0.80 1 calc P B 1
H20B H 0.0198 0.1533 0.8201 0.069 Uiso 0.80 1 calc P C 1
Cl1 Cl -0.00159(16) 0.35926(14) 0.91326(14) 0.0562(3) Uani 0.80 1 d P A 1
Cl2 Cl -0.2201(3) 0.1948(3) 0.9785(2) 0.0742(5) Uani 0.80 1 d P A 1
C20A C -0.0209(3) 0.1905(2) 0.9129(2) 0.0573(6) Uani 0.20 1 d P D 2
H20C H 0.0684 0.1289 0.9449 0.069 Uiso 0.20 1 calc P E 2
H20D H -0.0057 0.1597 0.8211 0.069 Uiso 0.20 1 calc P F 2
Cl2A Cl -0.1866(13) 0.1705(11) 1.0122(10) 0.106(3) Uani 0.20 1 d P D 2
Cl1A Cl -0.0202(15) 0.3498(13) 0.9083(13) 0.165(5) Uani 0.20 1 d P D 2

loop_
_atom_site_aniso_label
_atom_site_aniso_U_11
_atom_site_aniso_U_22
_atom_site_aniso_U_33
_atom_site_aniso_U_23
_atom_site_aniso_U_13
_atom_site_aniso_U_12
N1 0.0218(7) 0.0342(7) 0.0340(7) 0.0004(6) -0.0078(6) -0.0050(6)
O1 0.0254(6) 0.0542(8) 0.0323(7) 0.0064(5) -0.0087(5) -0.0042(5)
O2 0.0262(6) 0.0481(7) 0.0307(6) 0.0079(5) -0.0089(5) -0.0049(5)
C1 0.0244(8) 0.0306(8) 0.0343(9) -0.0015(7) -0.0078(7) -0.0065(7)
C2 0.0221(8) 0.0293(8) 0.0332(9) 0.0002(6) -0.0068(7) -0.0062(6)
C3 0.0252(9) 0.0429(10) 0.0318(9) 0.0022(7) -0.0044(7) -0.0054(7)
C4 0.0293(9) 0.0409(9) 0.0282(8) 0.0048(7) -0.0086(7) -0.0083(7)
C5 0.0247(8) 0.0282(8) 0.0297(8) 0.0011(6) -0.0083(7) -0.0083(6)
C6 0.0226(8) 0.0258(8) 0.0306(8) 0.0000(6) -0.0087(7) -0.0067(6)
C7 0.0256(8) 0.0270(8) 0.0296(8) 0.0020(6) -0.0105(7) -0.0086(6)
C8 0.0202(8) 0.0361(9) 0.0347(9) 0.0007(7) -0.0090(7) -0.0034(7)
C9 0.0306(9) 0.0400(10) 0.0448(10) -0.0047(8) -0.0115(8) -0.0065(8)
C10 0.0354(10) 0.0582(12) 0.0411(11) -0.0120(9) -0.0104(9) -0.0014(9)
C11 0.0330(10) 0.0739(14) 0.0368(10) 0.0053(10) -0.0057(8) -0.0096(10)
C12 0.0426(11) 0.0589(13) 0.0506(12) 0.0119(10) -0.0099(9) -0.0221(10)
C13 0.0369(10) 0.0417(10) 0.0441(10) 0.0010(8) -0.0109(8) -0.0134(8)
C14 0.0202(8) 0.0345(9) 0.0328(9) -0.0015(7) -0.0067(7) -0.0042(7)
C15 0.0480(11) 0.0358(10) 0.0567(12) 0.0011(8) -0.0269(10) -0.0127(8)
C16 0.0587(13) 0.0337(10) 0.0606(13) 0.0049(9) -0.0271(11) -0.0044(9)
C17 0.0303(9) 0.0549(12) 0.0414(10) 0.0045(9) -0.0152(8) -0.0024(8)
C18 0.0432(11) 0.0626(13) 0.0486(11) 0.0070(9) -0.0233(9) -0.0253(10)
C19 0.0429(10) 0.0405(10) 0.0479(11) 0.0050(8) -0.0183(9) -0.0187(8)
C20 0.0513(13) 0.0507(12) 0.0702(15) 0.0048(10) -0.0199(11) -0.0153(10)
Cl1 0.0600(5) 0.0484(5) 0.0593(6) -0.0008(4) -0.0027(5) -0.0277(4)
Cl2 0.0630(7) 0.1018(11) 0.0696(8) 0.0101(6) -0.0115(5) -0.0500(7)
C20A 0.0513(13) 0.0507(12) 0.0702(15) 0.0048(10) -0.0199(11) -0.0153(10)
Cl2A 0.111(7) 0.084(5) 0.111(7) -0.027(5) 0.028(4) -0.058(5)
Cl1A 0.204(11) 0.146(7) 0.153(8) -0.055(6) 0.029(7) -0.121(7)

loop_
_atom_type_symbol
_atom_type_description
_atom_type_scat_dispersion_real
_atom_type_scat_dispersion_imag
_atom_type_scat_source
C C 0.0033 0.0016 'International Tables Vol C Tables 4.2.6.8 and 6.1.1.4'
H H 0.0000 0.0000 'International Tables Vol C Tables 4.2.6.8 and 6.1.1.4'
N N 0.0061 0.0033 'International Tables Vol C Tables 4.2.6.8 and 6.1.1.4'
O O 0.0106 0.0060 'International Tables Vol C Tables 4.2.6.8 and 6.1.1.4'
Cl Cl 0.1484 0.1585 'International Tables Vol C Tables 4.2.6.8 and 6.1.1.4'

loop_
_geom_angle_atom_site_label_1
_geom_angle_atom_site_label_2
_geom_angle_atom_site_label_3
_geom_angle
_geom_angle_site_symmetry_1
_geom_angle_site_symmetry_3
_geom_angle_publ_flag
C1 N1 C8 126.75(13) . . ?
C1 N1 C14 118.76(13) . . ?
C8 N1 C14 114.49(12) . . ?
C1 O1 H2O 118.4(10) . . ?
C1 O1 O2 114.36(10) . . ?
H2O O1 O2 4.1(10) . . ?
H2O O2 C7 107.5(13) . . ?
H2O O2 O1 5.5(13) . . ?
C7 O2 O1 101.99(10) . . ?
O1 C1 N1 116.31(14) . . ?
O1 C1 C2 120.52(14) . . ?
N1 C1 C2 123.17(15) . . ?
C3 C2 C6 106.59(14) . . ?
C3 C2 C1 129.87(15) . . ?
C6 C2 C1 123.52(14) . . ?
C2 C3 C4 109.38(14) . . ?
C5 C4 C3 108.55(14) . . ?
C4 C5 C6 108.84(14) . . ?
C4 C5 C7 127.98(14) . 2_466 ?
C6 C5 C7 123.18(14) . 2_466 ?
C7 C6 C5 118.88(14) . . ?
C7 C6 C2 134.48(14) . . ?
C5 C6 C2 106.63(13) . . ?
O2 C7 C6 125.07(14) . . ?
O2 C7 C5 117.01(14) . 2_466 ?
C6 C7 C5 117.92(14) . 2_466 ?
C13 C8 C9 120.58(16) . . ?
C13 C8 N1 119.77(15) . . ?
C9 C8 N1 119.58(15) . . ?
C10 C9 C8 119.11(17) . . ?
C9 C10 C11 120.64(18) . . ?
C12 C11 C10 119.89(18) . . ?
C11 C12 C13 120.13(19) . . ?
C8 C13 C12 119.63(18) . . ?
C19 C14 C15 120.44(16) . . ?
C19 C14 N1 119.82(15) . . ?
C15 C14 N1 119.71(15) . . ?
C14 C15 C16 119.49(17) . . ?
C17 C16 C15 120.36(18) . . ?
C16 C17 C18 119.91(17) . . ?
C17 C18 C19 120.18(17) . . ?
C14 C19 C18 119.62(17) . . ?
Cl1 C20 Cl2 111.94(16) . . ?

loop_
_geom_bond_atom_site_label_1
_geom_bond_atom_site_label_2
_geom_bond_distance
_geom_bond_site_symmetry_2
_geom_bond_publ_flag
N1 C1 1.352(2) . ?
N1 C8 1.446(2) . ?
N1 C14 1.452(2) . ?
O1 C1 1.262(2) . ?
O1 H2O 1.41(3) . ?
O1 O2 2.4563(16) . ?
O2 H2O 1.05(3) . ?
O2 C7 1.3105(19) . ?
C1 C2 1.461(2) . ?
C2 C3 1.401(2) . ?
C2 C6 1.458(2) . ?
C3 C4 1.409(2) . ?
C4 C5 1.383(2) . ?
C5 C6 1.427(2) . ?
C5 C7 1.442(2) 2_466 ?
C6 C7 1.399(2) . ?
C7 C5 1.442(2) 2_466 ?
C8 C13 1.377(2) . ?
C8 C9 1.387(2) . ?
C9 C10 1.379(3) . ?
C10 C11 1.382(3) . ?
C11 C12 1.373(3) . ?
C12 C13 1.388(3) . ?
C14 C19 1.370(2) . ?
C14 C15 1.380(2) . ?
C15 C16 1.382(3) . ?
C16 C17 1.372(3) . ?
C17 C18 1.374(3) . ?
C18 C19 1.386(3) . ?
C20 Cl1 1.748(3) . ?
C20 Cl2 1.767(3) . ?
